data_4060047
loop_
_publ_author_name
'Takeaki Iwamoto'
'Hidenori Masuda'
'Chizuko Kabuto'
'Mitsuo Kira'

_publ_section_title
;
 Trigermaallene and 1,3-Digermasilaallene
;
_journal_name_full Organometallics
_journal_page_first 197
_journal_page_last 199
_journal_paper_doi 10.1021/om049183e
_journal_volume 24
_journal_year 2005
_chemical_formula_moiety 'C32 H80 Ge3 Si8 '
_chemical_formula_sum 'C32 H80 Ge3 Si8'
_chemical_formula_weight 907.44
_space_group_IT_number 14
_symmetry_cell_setting monoclinic
_symmetry_Int_Tables_number 14
_symmetry_space_group_name_Hall '-P 2yn'
_symmetry_space_group_name_H-M 'P 1 21/n 1'
_cell_angle_alpha 90.000(2)
_cell_angle_beta 100.609(3)
_cell_angle_gamma 90.000(2)
_cell_formula_units_Z 4
_cell_length_a 13.2481(60)
_cell_length_b 17.5912(77)
_cell_length_c 21.3164(97)
_cell_measurement_reflns_used 10469
_cell_measurement_temperature 223.2
_cell_measurement_theta_max 27.5
_cell_measurement_theta_min 3.0
_cell_volume 4882.9(3)
_computing_cell_refinement CRYSTALCLEAR
_computing_data_collection CRYSTALCLEAR
_computing_data_reduction 'teXsan Ver. 1.11'
_computing_publication_material 'teXsan Ver. 1.11'
_computing_structure_refinement SHELXL97
_computing_structure_solution SIR92
_diffrn_detector_area_resol_mean 14.63
_diffrn_measurement_device_type 'Rigaku/MSC Mercury CCD'
_diffrn_measurement_method \w
_diffrn_radiation_type 'Mo K\a'
_diffrn_radiation_wavelength 0.7107
_diffrn_reflns_av_R_equivalents 0.000
_diffrn_reflns_limit_h_max 17
_diffrn_reflns_limit_h_min 0
_diffrn_reflns_limit_k_max 22
_diffrn_reflns_limit_k_min 0
_diffrn_reflns_limit_l_max 27
_diffrn_reflns_limit_l_min -27
_diffrn_reflns_number 38238
_diffrn_reflns_theta_max 27.49
_exptl_absorpt_coefficient_mu 2.050
_exptl_absorpt_correction_T_max 0.815
_exptl_absorpt_correction_T_min 0.646
_exptl_absorpt_correction_type multi-scan
_exptl_absorpt_process_details '(Jacobson, 1998)'
_exptl_crystal_colour 'dark greenish blue'
_exptl_crystal_density_diffrn 1.234
_exptl_crystal_density_method 'not measured'
_exptl_crystal_description Prism
_exptl_crystal_size_max 0.200
_exptl_crystal_size_mid 0.200
_exptl_crystal_size_min 0.100
_refine_diff_density_max 0.74
_refine_diff_density_min -0.53
_refine_ls_extinction_coef 0.0000
_refine_ls_extinction_expression Fc^*^=kFc[1+0.001xFc^2^\l^3^/sin(2\q)]^-1/4^
_refine_ls_extinction_method SHELXL
_refine_ls_goodness_of_fit_ref 1.050
_refine_ls_hydrogen_treatment noref
_refine_ls_number_parameters 388
_refine_ls_number_reflns 5133
_refine_ls_R_factor_gt 0.0893
_refine_ls_shift/su_max 0.0000
_refine_ls_structure_factor_coef Fsqd
_refine_ls_weighting_details 'w = 1/[\s^2^(Fo^2^) + (0.0000P)^2^+0.0000P] where P=(Fo^2^+2Fc^2^)/3'
_refine_ls_weighting_scheme calc
_refine_ls_wR_factor_ref 0.1890
_reflns_number_gt 5133
_reflns_number_total 10851
_reflns_threshold_expression >2.0sigma(I)
_cod_original_formula_sum 'C32 H80 Ge3 Si8 '
_cod_database_code 4060047

loop_
_symmetry_equiv_pos_as_xyz
x,y,z
1/2-x,1/2+y,1/2-z
-x,-y,-z
1/2+x,1/2-y,1/2+z

loop_
_atom_site_label
_atom_site_type_symbol
_atom_site_fract_x
_atom_site_fract_y
_atom_site_fract_z
_atom_site_U_iso_or_equiv
_atom_site_adp_type
_atom_site_occupancy
_atom_site_calc_flag
Ge(1) Ge 0.54908(6) 0.22688(5) 0.12628(4) 0.0357(2) Uani 1.00 d
Ge(2) Ge 0.38251(7) 0.18238(6) 0.11965(5) 0.0457(3) Uani 1.00 d
Ge(3) Ge 0.24275(6) 0.26327(5) 0.11807(4) 0.0356(2) Uani 1.00 d
Si(1) Si 0.6779(2) 0.3790(2) 0.1077(1) 0.0488(7) Uani 1.00 d
Si(2) Si 0.5512(2) 0.2961(2) -0.0123(1) 0.0481(7) Uani 1.00 d
Si(3) Si 0.6381(2) 0.0497(1) 0.1284(1) 0.0441(6) Uani 1.00 d
Si(4) Si 0.6832(2) 0.1575(2) 0.2481(1) 0.0486(7) Uani 1.00 d
Si(5) Si 0.2645(2) 0.3202(1) 0.2620(1) 0.0397(6) Uani 1.00 d
Si(6) Si 0.1845(2) 0.4365(1) 0.1516(1) 0.0461(7) Uani 1.00 d
Si(7) Si 0.0910(2) 0.2307(2) -0.0079(1) 0.0527(7) Uani 1.00 d
Si(8) Si 0.0823(2) 0.1156(2) 0.1024(1) 0.0468(7) Uani 1.00 d
C(1) C 0.6280(6) 0.2849(4) 0.0710(4) 0.033(2) Uani 1.00 d
C(2) C 0.6597(6) 0.1517(5) 0.1583(4) 0.038(2) Uani 1.00 d
C(3) C 0.1895(6) 0.3332(4) 0.1775(4) 0.034(2) Uani 1.00 d
C(4) C 0.1069(6) 0.2174(5) 0.0808(4) 0.039(2) Uani 1.00 d
C(5) C 0.7198(6) 0.2285(5) 0.0698(5) 0.045(2) Uani 1.00 d
C(6) C 0.7505(6) 0.1878(5) 0.1309(4) 0.044(2) Uani 1.00 d
C(7) C 0.0352(6) 0.2729(5) 0.1104(4) 0.041(2) Uani 1.00 d
C(8) C 0.0793(6) 0.2994(5) 0.1748(4) 0.041(2) Uani 1.00 d
C(9) C 0.7979(7) 0.3700(6) 0.1692(6) 0.070(3) Uani 1.00 d
C(10) C 0.7179(8) 0.4452(6) 0.0489(6) 0.077(4) Uani 1.00 d
C(11) C 0.5803(8) 0.4270(5) 0.1453(5) 0.063(3) Uani 1.00 d
C(12) C 0.4829(7) 0.2087(6) -0.0451(5) 0.065(3) Uani 1.00 d
C(13) C 0.6357(8) 0.3185(6) -0.0697(5) 0.071(3) Uani 1.00 d
C(14) C 0.4515(8) 0.3716(7) -0.0143(5) 0.078(4) Uani 1.00 d
C(15) C 0.7443(8) -0.0119(6) 0.1693(5) 0.066(3) Uani 1.00 d
C(16) C 0.6413(7) 0.0405(5) 0.0421(5) 0.057(3) Uani 1.00 d
C(17) C 0.5171(8) 0.0050(6) 0.1395(6) 0.069(3) Uani 1.00 d
C(18) C 0.6009(10) 0.0929(7) 0.2842(5) 0.084(4) Uani 1.00 d
C(19) C 0.6587(8) 0.2528(6) 0.2781(5) 0.068(3) Uani 1.00 d
C(20) C 0.8202(8) 0.1376(7) 0.2826(5) 0.078(4) Uani 1.00 d
C(21) C 0.3922(7) 0.3681(6) 0.2722(5) 0.056(3) Uani 1.00 d
C(22) C 0.2887(7) 0.2185(6) 0.2824(4) 0.053(3) Uani 1.00 d
C(23) C 0.1906(8) 0.3555(6) 0.3211(5) 0.062(3) Uani 1.00 d
C(24) C 0.2996(8) 0.4623(6) 0.1196(6) 0.075(4) Uani 1.00 d
C(25) C 0.1759(8) 0.5023(5) 0.2187(5) 0.066(3) Uani 1.00 d
C(26) C 0.0688(9) 0.4607(6) 0.0919(6) 0.083(4) Uani 1.00 d
C(27) C -0.0448(9) 0.2408(8) -0.0458(5) 0.095(4) Uani 1.00 d
C(28) C 0.1517(9) 0.3200(7) -0.0297(5) 0.086(4) Uani 1.00 d
C(29) C 0.1499(8) 0.1526(7) -0.0469(5) 0.071(3) Uani 1.00 d
C(30) C 0.1840(7) 0.0456(5) 0.0947(5) 0.056(3) Uani 1.00 d
C(31) C 0.0573(7) 0.1057(6) 0.1839(5) 0.063(3) Uani 1.00 d
C(32) C -0.0397(7) 0.0823(6) 0.0508(5) 0.063(3) Uani 1.00 d
H(1) H 0.6973 0.1907 0.0356 0.0449 Uiso 1.00 calc
H(2) H 0.7768 0.2543 0.0581 0.0449 Uiso 1.00 calc
H(3) H 0.7867 0.2218 0.1614 0.0437 Uiso 1.00 calc
H(4) H 0.7980 0.1466 0.1254 0.0437 Uiso 1.00 calc
H(5) H 0.0210 0.3171 0.0838 0.0409 Uiso 1.00 calc
H(6) H -0.0285 0.2483 0.1122 0.0409 Uiso 1.00 calc
H(7) H 0.0822 0.2585 0.2045 0.0410 Uiso 1.00 calc
H(8) H 0.0359 0.3386 0.1881 0.0410 Uiso 1.00 calc
H(9) H 0.7881 0.3362 0.2017 0.0700 Uiso 1.00 calc
H(10) H 0.8527 0.3497 0.1490 0.0700 Uiso 1.00 calc
H(11) H 0.8193 0.4181 0.1863 0.0700 Uiso 1.00 calc
H(12) H 0.7709 0.4236 0.0300 0.0771 Uiso 1.00 calc
H(13) H 0.6593 0.4540 0.0137 0.0771 Uiso 1.00 calc
H(14) H 0.7382 0.4924 0.0671 0.0771 Uiso 1.00 calc
H(15) H 0.6063 0.4724 0.1657 0.0632 Uiso 1.00 calc
H(16) H 0.5207 0.4393 0.1132 0.0632 Uiso 1.00 calc
H(17) H 0.5577 0.3941 0.1757 0.0632 Uiso 1.00 calc
H(18) H 0.4363 0.1920 -0.0185 0.0645 Uiso 1.00 calc
H(19) H 0.4459 0.2167 -0.0870 0.0645 Uiso 1.00 calc
H(20) H 0.5315 0.1679 -0.0466 0.0645 Uiso 1.00 calc
H(21) H 0.6870 0.2780 -0.0712 0.0710 Uiso 1.00 calc
H(22) H 0.6011 0.3264 -0.1118 0.0710 Uiso 1.00 calc
H(23) H 0.6781 0.3640 -0.0569 0.0710 Uiso 1.00 calc
H(24) H 0.4818 0.4190 0.0013 0.0776 Uiso 1.00 calc
H(25) H 0.4167 0.3806 -0.0582 0.0776 Uiso 1.00 calc
H(26) H 0.4010 0.3578 0.0096 0.0776 Uiso 1.00 calc
H(27) H 0.7343 -0.0634 0.1557 0.0657 Uiso 1.00 calc
H(28) H 0.8093 0.0049 0.1595 0.0657 Uiso 1.00 calc
H(29) H 0.7495 -0.0097 0.2145 0.0657 Uiso 1.00 calc
H(30) H 0.6383 -0.0121 0.0302 0.0574 Uiso 1.00 calc
H(31) H 0.5830 0.0657 0.0175 0.0574 Uiso 1.00 calc
H(32) H 0.7020 0.0622 0.0327 0.0574 Uiso 1.00 calc
H(33) H 0.5110 0.0085 0.1839 0.0689 Uiso 1.00 calc
H(34) H 0.4599 0.0314 0.1151 0.0689 Uiso 1.00 calc
H(35) H 0.5150 -0.0464 0.1275 0.0689 Uiso 1.00 calc
H(36) H 0.5282 0.1071 0.2716 0.0840 Uiso 1.00 calc
H(37) H 0.6065 0.0415 0.2720 0.0840 Uiso 1.00 calc
H(38) H 0.6153 0.0955 0.3303 0.0840 Uiso 1.00 calc
H(39) H 0.6747 0.2553 0.3238 0.0676 Uiso 1.00 calc
H(40) H 0.6987 0.2912 0.2618 0.0676 Uiso 1.00 calc
H(41) H 0.5873 0.2670 0.2653 0.0676 Uiso 1.00 calc
H(42) H 0.8395 0.0892 0.2675 0.0784 Uiso 1.00 calc
H(43) H 0.8629 0.1756 0.2664 0.0784 Uiso 1.00 calc
H(44) H 0.8323 0.1391 0.3265 0.0784 Uiso 1.00 calc
H(45) H 0.4304 0.3618 0.3153 0.0559 Uiso 1.00 calc
H(46) H 0.4351 0.3447 0.2445 0.0559 Uiso 1.00 calc
H(47) H 0.3873 0.4202 0.2627 0.0559 Uiso 1.00 calc
H(48) H 0.2262 0.1908 0.2803 0.0526 Uiso 1.00 calc
H(49) H 0.3279 0.1945 0.2542 0.0526 Uiso 1.00 calc
H(50) H 0.3277 0.2128 0.3253 0.0526 Uiso 1.00 calc
H(51) H 0.2304 0.3507 0.3644 0.0622 Uiso 1.00 calc
H(52) H 0.1748 0.4087 0.3150 0.0622 Uiso 1.00 calc
H(53) H 0.1285 0.3284 0.3198 0.0622 Uiso 1.00 calc
H(54) H 0.3609 0.4484 0.1487 0.0751 Uiso 1.00 calc
H(55) H 0.3010 0.4327 0.0803 0.0751 Uiso 1.00 calc
H(56) H 0.3010 0.5136 0.1092 0.0751 Uiso 1.00 calc
H(57) H 0.2314 0.4926 0.2534 0.0660 Uiso 1.00 calc
H(58) H 0.1758 0.5525 0.2058 0.0660 Uiso 1.00 calc
H(59) H 0.1126 0.4916 0.2343 0.0660 Uiso 1.00 calc
H(60) H 0.0739 0.5130 0.0794 0.0825 Uiso 1.00 calc
H(61) H 0.0689 0.4301 0.0541 0.0825 Uiso 1.00 calc
H(62) H 0.0098 0.4525 0.1078 0.0825 Uiso 1.00 calc
H(63) H -0.0751 0.2852 -0.0292 0.0950 Uiso 1.00 calc
H(64) H -0.0523 0.2474 -0.0909 0.0950 Uiso 1.00 calc
H(65) H -0.0842 0.1977 -0.0376 0.0950 Uiso 1.00 calc
H(66) H 0.2241 0.3216 -0.0116 0.0863 Uiso 1.00 calc
H(67) H 0.1437 0.3267 -0.0744 0.0863 Uiso 1.00 calc
H(68) H 0.1216 0.3645 -0.0126 0.0863 Uiso 1.00 calc
H(69) H 0.1258 0.1031 -0.0382 0.0710 Uiso 1.00 calc
H(70) H 0.1410 0.1580 -0.0926 0.0710 Uiso 1.00 calc
H(71) H 0.2258 0.1506 -0.0321 0.0710 Uiso 1.00 calc
H(72) H 0.1606 -0.0041 0.1024 0.0559 Uiso 1.00 calc
H(73) H 0.1995 0.0482 0.0533 0.0559 Uiso 1.00 calc
H(74) H 0.2440 0.0567 0.1255 0.0559 Uiso 1.00 calc
H(75) H 0.0019 0.1377 0.1900 0.0631 Uiso 1.00 calc
H(76) H 0.0430 0.0549 0.1930 0.0631 Uiso 1.00 calc
H(77) H 0.1177 0.1218 0.2144 0.0631 Uiso 1.00 calc
H(78) H -0.0953 0.1143 0.0572 0.0627 Uiso 1.00 calc
H(79) H -0.0335 0.0854 0.0068 0.0627 Uiso 1.00 calc
H(80) H -0.0539 0.0316 0.0608 0.0627 Uiso 1.00 calc

loop_
_atom_site_aniso_label
_atom_site_aniso_U_11
_atom_site_aniso_U_22
_atom_site_aniso_U_33
_atom_site_aniso_U_12
_atom_site_aniso_U_13
_atom_site_aniso_U_23
Ge(1) 0.0329(5) 0.0338(5) 0.0400(6) 0.0016(4) 0.0057(4) -0.0010(4)
Ge(2) 0.0360(5) 0.0371(6) 0.0637(7) 0.0013(4) 0.0087(5) -0.0024(5)
Ge(3) 0.0330(5) 0.0341(5) 0.0386(6) 0.0025(4) 0.0035(4) -0.0022(4)
Si(1) 0.047(2) 0.036(2) 0.065(2) -0.006(1) 0.014(1) -0.004(1)
Si(2) 0.058(2) 0.045(2) 0.041(2) 0.005(1) 0.011(1) 0.003(1)
Si(3) 0.051(2) 0.033(1) 0.049(2) 0.006(1) 0.011(1) -0.001(1)
Si(4) 0.052(2) 0.051(2) 0.040(2) 0.009(1) 0.004(1) 0.001(1)
Si(5) 0.047(1) 0.035(1) 0.037(2) 0.000(1) 0.007(1) -0.004(1)
Si(6) 0.051(2) 0.032(1) 0.055(2) 0.007(1) 0.010(1) 0.003(1)
Si(7) 0.055(2) 0.061(2) 0.037(2) 0.006(1) -0.004(1) -0.005(1)
Si(8) 0.036(1) 0.044(2) 0.059(2) -0.006(1) 0.005(1) -0.009(1)
C(1) 0.040(5) 0.022(4) 0.039(5) -0.001(4) 0.012(4) 0.003(4)
C(2) 0.033(5) 0.033(5) 0.046(6) 0.006(4) 0.006(4) 0.006(4)
C(3) 0.031(4) 0.028(5) 0.044(6) -0.007(4) 0.006(4) -0.005(4)
C(4) 0.028(4) 0.035(5) 0.049(6) 0.005(4) -0.006(4) -0.013(4)
C(5) 0.029(4) 0.031(5) 0.075(7) -0.009(4) 0.011(5) -0.003(5)
C(6) 0.034(5) 0.048(6) 0.049(6) 0.014(4) 0.010(4) -0.004(5)
C(7) 0.034(5) 0.034(5) 0.055(6) 0.009(4) 0.011(4) 0.005(5)
C(8) 0.040(5) 0.030(5) 0.052(6) 0.012(4) 0.006(4) -0.011(4)
C(9) 0.055(6) 0.048(7) 0.102(10) -0.018(5) 0.001(6) -0.018(6)
C(10) 0.091(8) 0.046(7) 0.099(10) -0.026(6) 0.030(7) -0.007(7)
C(11) 0.090(8) 0.029(5) 0.072(8) 0.006(5) 0.018(6) -0.014(5)
C(12) 0.062(7) 0.076(8) 0.051(7) -0.006(6) 0.000(5) 0.002(6)
C(13) 0.092(8) 0.072(8) 0.057(8) 0.005(7) 0.034(6) 0.010(6)
C(14) 0.086(8) 0.082(9) 0.059(8) 0.037(7) -0.002(6) 0.005(7)
C(15) 0.077(7) 0.050(7) 0.065(8) 0.015(6) 0.000(6) 0.009(6)
C(16) 0.072(7) 0.039(6) 0.061(7) -0.006(5) 0.013(6) -0.014(5)
C(17) 0.072(7) 0.036(6) 0.103(10) -0.005(5) 0.030(7) -0.014(6)
C(18) 0.13(1) 0.073(9) 0.052(8) -0.006(8) 0.034(7) 0.000(6)
C(19) 0.094(8) 0.066(8) 0.040(6) 0.018(6) 0.006(6) -0.013(5)
C(20) 0.072(7) 0.102(10) 0.051(7) 0.034(7) -0.016(6) -0.011(7)
C(21) 0.053(6) 0.060(7) 0.052(7) 0.001(5) 0.003(5) 0.010(5)
C(22) 0.059(6) 0.051(6) 0.047(6) 0.006(5) 0.007(5) 0.002(5)
C(23) 0.081(7) 0.063(7) 0.045(7) -0.002(6) 0.017(6) -0.007(5)
C(24) 0.104(9) 0.039(6) 0.088(9) 0.004(6) 0.036(8) 0.022(6)
C(25) 0.084(7) 0.022(5) 0.092(9) 0.009(5) 0.018(7) -0.010(5)
C(26) 0.093(9) 0.047(7) 0.10(1) 0.018(6) -0.006(7) 0.015(7)
C(27) 0.082(8) 0.13(1) 0.058(8) 0.017(8) -0.027(6) -0.004(8)
C(28) 0.12(1) 0.082(9) 0.048(8) 0.012(8) 0.002(7) 0.027(7)
C(29) 0.091(8) 0.077(8) 0.043(7) -0.010(7) 0.008(6) -0.012(6)
C(30) 0.057(6) 0.031(5) 0.077(8) -0.001(5) 0.007(5) -0.001(5)
C(31) 0.062(6) 0.046(6) 0.082(9) -0.013(5) 0.014(6) -0.008(6)
C(32) 0.050(6) 0.070(8) 0.067(8) -0.013(5) 0.008(5) -0.025(6)

loop_
_atom_type_symbol
_atom_type_description
_atom_type_scat_dispersion_real
_atom_type_scat_dispersion_imag
_atom_type_scat_source
C C 0.003 0.002
;International Tables for Crystallography
(1992, Vol. C, Tables 4.2.6.8 and 6.1.1.4)
;
H H 0.000 0.000
;International Tables for Crystallography
(1992, Vol. C, Table 6.1.1.4)
;
Si Si 0.082 0.070
;International Tables for Crystallography
(1992, Vol. C, Tables 4.2.6.8 and 6.1.1.4)
;
Ge Ge 0.155 1.800
;International Tables for Crystallography
(1992, Vol. C, Tables 4.2.6.8 and 6.1.1.4)
;

loop_
_geom_angle_atom_site_label_1
_geom_angle_atom_site_label_2
_geom_angle_atom_site_label_3
_geom_angle
_geom_angle_publ_flag
Ge(2) Ge(1) C(1) 137.1(2) yes
Ge(2) Ge(1) C(2) 115.3(2) yes
C(1) Ge(1) C(2) 96.2(3) yes
Ge(1) Ge(2) Ge(3) 122.61(6) yes
Ge(2) Ge(3) C(3) 138.0(2) yes
Ge(2) Ge(3) C(4) 114.5(2) yes
C(3) Ge(3) C(4) 96.0(3) yes
C(1) Si(1) C(9) 113.6(4) yes
C(1) Si(1) C(10) 112.9(5) yes
C(1) Si(1) C(11) 111.1(4) yes
C(9) Si(1) C(10) 102.4(5) yes
C(9) Si(1) C(11) 107.9(5) yes
C(10) Si(1) C(11) 108.4(5) yes
C(1) Si(2) C(12) 114.1(4) yes
C(1) Si(2) C(13) 111.0(4) yes
C(1) Si(2) C(14) 110.6(4) yes
C(12) Si(2) C(13) 103.9(5) yes
C(12) Si(2) C(14) 106.7(5) yes
C(13) Si(2) C(14) 110.2(5) yes
C(2) Si(3) C(15) 109.7(4) yes
C(2) Si(3) C(16) 112.6(4) yes
C(2) Si(3) C(17) 116.1(4) yes
C(15) Si(3) C(16) 105.2(5) yes
C(15) Si(3) C(17) 107.0(5) yes
C(16) Si(3) C(17) 105.6(5) yes
C(2) Si(4) C(18) 113.1(4) yes
C(2) Si(4) C(19) 113.3(4) yes
C(2) Si(4) C(20) 110.9(4) yes
C(18) Si(4) C(19) 105.1(5) yes
C(18) Si(4) C(20) 109.2(5) yes
C(19) Si(4) C(20) 104.8(5) yes
C(3) Si(5) C(21) 111.1(4) yes
C(3) Si(5) C(22) 112.1(4) yes
C(3) Si(5) C(23) 110.9(4) yes
C(21) Si(5) C(22) 107.1(4) yes
C(21) Si(5) C(23) 110.7(5) yes
C(22) Si(5) C(23) 104.8(5) yes
C(3) Si(6) C(24) 110.9(4) yes
C(3) Si(6) C(25) 112.1(4) yes
C(3) Si(6) C(26) 113.6(4) yes
C(24) Si(6) C(25) 107.7(5) yes
C(24) Si(6) C(26) 109.0(5) yes
C(25) Si(6) C(26) 103.0(5) yes
C(4) Si(7) C(27) 111.9(5) yes
C(4) Si(7) C(28) 112.5(4) yes
C(4) Si(7) C(29) 112.4(4) yes
C(27) Si(7) C(28) 104.0(6) yes
C(27) Si(7) C(29) 109.5(5) yes
C(28) Si(7) C(29) 106.1(5) yes
C(4) Si(8) C(30) 116.5(4) yes
C(4) Si(8) C(31) 112.9(4) yes
C(4) Si(8) C(32) 108.8(4) yes
C(30) Si(8) C(31) 106.4(5) yes
C(30) Si(8) C(32) 107.6(4) yes
C(31) Si(8) C(32) 103.8(5) yes
Ge(1) C(1) Si(1) 112.6(4) yes
Ge(1) C(1) Si(2) 111.0(4) yes
Ge(1) C(1) C(5) 100.3(5) yes
Si(1) C(1) Si(2) 112.5(4) yes
Si(1) C(1) C(5) 110.2(5) yes
Si(2) C(1) C(5) 109.5(6) yes
Ge(1) C(2) Si(3) 116.9(4) yes
Ge(1) C(2) Si(4) 106.5(4) yes
Ge(1) C(2) C(6) 99.8(5) yes
Si(3) C(2) Si(4) 112.1(4) yes
Si(3) C(2) C(6) 109.6(6) yes
Si(4) C(2) C(6) 111.3(5) yes
Ge(3) C(3) Si(5) 110.1(4) yes
Ge(3) C(3) Si(6) 114.0(4) yes
Ge(3) C(3) C(8) 100.3(5) yes
Si(5) C(3) Si(6) 112.0(4) yes
Si(5) C(3) C(8) 108.0(6) yes
Si(6) C(3) C(8) 111.7(5) yes
Ge(3) C(4) Si(7) 105.9(4) yes
Ge(3) C(4) Si(8) 117.9(4) yes
Ge(3) C(4) C(7) 98.9(5) yes
Si(7) C(4) Si(8) 111.8(4) yes
Si(7) C(4) C(7) 111.2(5) yes
Si(8) C(4) C(7) 110.3(6) yes
C(1) C(5) C(6) 112.3(8) yes
C(1) C(5) H(1) 107.9 no
C(1) C(5) H(2) 110.9 no
C(6) C(5) H(1) 108.6 no
C(6) C(5) H(2) 111.1 no
H(1) C(5) H(2) 105.8 no
C(2) C(6) C(5) 114.9(6) yes
C(2) C(6) H(3) 109.0 no
C(2) C(6) H(4) 107.4 no
C(5) C(6) H(3) 108.8 no
C(5) C(6) H(4) 109.4 no
H(3) C(6) H(4) 107.1 no
C(4) C(7) C(8) 114.1(6) yes
C(4) C(7) H(5) 109.4 no
C(4) C(7) H(6) 109.7 no
C(8) C(7) H(5) 107.3 no
C(8) C(7) H(6) 108.1 no
H(5) C(7) H(6) 108.1 no
C(3) C(8) C(7) 111.3(8) yes
C(3) C(8) H(7) 109.8 no
C(3) C(8) H(8) 108.5 no
C(7) C(8) H(7) 110.0 no
C(7) C(8) H(8) 110.1 no
H(7) C(8) H(8) 107.1 no
Si(1) C(9) H(9) 110.7 no
Si(1) C(9) H(10) 109.1 no
Si(1) C(9) H(11) 110.5 no
H(9) C(9) H(10) 108.0 no
H(9) C(9) H(11) 110.7 no
H(10) C(9) H(11) 107.7 no
Si(1) C(10) H(12) 111.1 no
Si(1) C(10) H(13) 109.1 no
Si(1) C(10) H(14) 111.8 no
H(12) C(10) H(13) 106.3 no
H(12) C(10) H(14) 110.6 no
H(13) C(10) H(14) 107.6 no
Si(1) C(11) H(15) 111.2 no
Si(1) C(11) H(16) 109.8 no
Si(1) C(11) H(17) 110.4 no
H(15) C(11) H(16) 108.4 no
H(15) C(11) H(17) 109.6 no
H(16) C(11) H(17) 107.3 no
Si(2) C(12) H(18) 110.7 no
Si(2) C(12) H(19) 111.3 no
Si(2) C(12) H(20) 110.2 no
H(18) C(12) H(19) 109.0 no
H(18) C(12) H(20) 107.3 no
H(19) C(12) H(20) 108.1 no
Si(2) C(13) H(21) 111.9 no
Si(2) C(13) H(22) 114.6 no
Si(2) C(13) H(23) 112.0 no
H(21) C(13) H(22) 107.1 no
H(21) C(13) H(23) 103.4 no
H(22) C(13) H(23) 107.1 no
Si(2) C(14) H(24) 111.3 no
Si(2) C(14) H(25) 110.1 no
Si(2) C(14) H(26) 111.9 no
H(24) C(14) H(25) 106.6 no
H(24) C(14) H(26) 109.2 no
H(25) C(14) H(26) 107.6 no
Si(3) C(15) H(27) 111.1 no
Si(3) C(15) H(28) 110.3 no
Si(3) C(15) H(29) 111.0 no
H(27) C(15) H(28) 107.7 no
H(27) C(15) H(29) 108.9 no
H(28) C(15) H(29) 107.7 no
Si(3) C(16) H(30) 109.8 no
Si(3) C(16) H(31) 109.9 no
Si(3) C(16) H(32) 110.5 no
H(30) C(16) H(31) 108.2 no
H(30) C(16) H(32) 109.2 no
H(31) C(16) H(32) 109.3 no
Si(3) C(17) H(33) 109.3 no
Si(3) C(17) H(34) 110.1 no
Si(3) C(17) H(35) 111.0 no
H(33) C(17) H(34) 107.5 no
H(33) C(17) H(35) 109.0 no
H(34) C(17) H(35) 109.9 no
Si(4) C(18) H(36) 110.8 no
Si(4) C(18) H(37) 113.1 no
Si(4) C(18) H(38) 112.0 no
H(36) C(18) H(37) 106.9 no
H(36) C(18) H(38) 105.4 no
H(37) C(18) H(38) 108.2 no
Si(4) C(19) H(39) 112.0 no
Si(4) C(19) H(40) 111.7 no
Si(4) C(19) H(41) 111.3 no
H(39) C(19) H(40) 107.6 no
H(39) C(19) H(41) 107.2 no
H(40) C(19) H(41) 106.8 no
Si(4) C(20) H(42) 109.5 no
Si(4) C(20) H(43) 108.6 no
Si(4) C(20) H(44) 111.7 no
H(42) C(20) H(43) 106.4 no
H(42) C(20) H(44) 111.0 no
H(43) C(20) H(44) 109.5 no
Si(5) C(21) H(45) 111.3 no
Si(5) C(21) H(46) 110.7 no
Si(5) C(21) H(47) 112.9 no
H(45) C(21) H(46) 105.3 no
H(45) C(21) H(47) 108.6 no
H(46) C(21) H(47) 107.7 no
Si(5) C(22) H(48) 111.8 no
Si(5) C(22) H(49) 111.5 no
Si(5) C(22) H(50) 111.1 no
H(48) C(22) H(49) 108.0 no
H(48) C(22) H(50) 107.4 no
H(49) C(22) H(50) 106.8 no
Si(5) C(23) H(51) 110.8 no
Si(5) C(23) H(52) 111.5 no
Si(5) C(23) H(53) 112.4 no
H(51) C(23) H(52) 106.1 no
H(51) C(23) H(53) 107.3 no
H(52) C(23) H(53) 108.6 no
Si(6) C(24) H(54) 111.0 no
Si(6) C(24) H(55) 109.3 no
Si(6) C(24) H(56) 112.4 no
H(54) C(24) H(55) 105.7 no
H(54) C(24) H(56) 110.4 no
H(55) C(24) H(56) 107.8 no
Si(6) C(25) H(57) 109.6 no
Si(6) C(25) H(58) 111.2 no
Si(6) C(25) H(59) 108.6 no
H(57) C(25) H(58) 111.1 no
H(57) C(25) H(59) 106.8 no
H(58) C(25) H(59) 109.4 no
Si(6) C(26) H(60) 108.6 no
Si(6) C(26) H(61) 108.5 no
Si(6) C(26) H(62) 111.3 no
H(60) C(26) H(61) 106.8 no
H(60) C(26) H(62) 110.9 no
H(61) C(26) H(62) 110.6 no
Si(7) C(27) H(63) 110.7 no
Si(7) C(27) H(64) 111.5 no
Si(7) C(27) H(65) 111.6 no
H(63) C(27) H(64) 107.1 no
H(63) C(27) H(65) 107.1 no
H(64) C(27) H(65) 108.7 no
Si(7) C(28) H(66) 111.5 no
Si(7) C(28) H(67) 112.5 no
Si(7) C(28) H(68) 110.9 no
H(66) C(28) H(67) 108.5 no
H(66) C(28) H(68) 105.7 no
H(67) C(28) H(68) 107.3 no
Si(7) C(29) H(69) 113.9 no
Si(7) C(29) H(70) 113.4 no
Si(7) C(29) H(71) 111.6 no
H(69) C(29) H(70) 107.6 no
H(69) C(29) H(71) 105.0 no
H(70) C(29) H(71) 104.6 no
Si(8) C(30) H(72) 109.3 no
Si(8) C(30) H(73) 109.8 no
Si(8) C(30) H(74) 109.2 no
H(72) C(30) H(73) 109.9 no
H(72) C(30) H(74) 108.9 no
H(73) C(30) H(74) 109.7 no
Si(8) C(31) H(75) 110.6 no
Si(8) C(31) H(76) 111.4 no
Si(8) C(31) H(77) 109.6 no
H(75) C(31) H(76) 110.0 no
H(75) C(31) H(77) 107.1 no
H(76) C(31) H(77) 108.0 no
Si(8) C(32) H(78) 109.6 no
Si(8) C(32) H(79) 109.6 no
Si(8) C(32) H(80) 110.4 no
H(78) C(32) H(79) 108.3 no
H(78) C(32) H(80) 109.5 no
H(79) C(32) H(80) 109.4 no

loop_
_geom_bond_atom_site_label_1
_geom_bond_atom_site_label_2
_geom_bond_distance
_geom_bond_publ_flag
Ge(1) Ge(2) 2.321(2) yes
Ge(1) C(1) 1.994(9) yes
Ge(1) C(2) 1.999(8) yes
Ge(2) Ge(3) 2.330(2) yes
Ge(3) C(3) 1.985(8) yes
Ge(3) C(4) 1.999(7) yes
Si(1) C(1) 1.896(8) yes
Si(1) C(9) 1.872(10) yes
Si(1) C(10) 1.86(1) yes
Si(1) C(11) 1.85(1) yes
Si(2) C(1) 1.889(8) yes
Si(2) C(12) 1.85(1) yes
Si(2) C(13) 1.85(1) yes
Si(2) C(14) 1.87(1) yes
Si(3) C(2) 1.908(9) yes
Si(3) C(15) 1.86(1) yes
Si(3) C(16) 1.85(1) yes
Si(3) C(17) 1.84(1) yes
Si(4) C(2) 1.885(9) yes
Si(4) C(18) 1.84(1) yes
Si(4) C(19) 1.84(1) yes
Si(4) C(20) 1.86(1) yes
Si(5) C(3) 1.905(8) yes
Si(5) C(21) 1.867(10) yes
Si(5) C(22) 1.854(10) yes
Si(5) C(23) 1.84(1) yes
Si(6) C(3) 1.896(8) yes
Si(6) C(24) 1.84(1) yes
Si(6) C(25) 1.86(1) yes
Si(6) C(26) 1.85(1) yes
Si(7) C(4) 1.880(9) yes
Si(7) C(27) 1.84(1) yes
Si(7) C(28) 1.86(1) yes
Si(7) C(29) 1.85(1) yes
Si(8) C(4) 1.891(9) yes
Si(8) C(30) 1.854(10) yes
Si(8) C(31) 1.84(1) yes
Si(8) C(32) 1.875(9) yes
C(1) C(5) 1.57(1) yes
C(2) C(6) 1.56(1) yes
C(3) C(8) 1.57(1) yes
C(4) C(7) 1.57(1) yes
C(5) C(6) 1.48(1) yes
C(5) H(1) 0.992 no
C(5) H(2) 0.953 no
C(6) H(3) 0.948 no
C(6) H(4) 0.980 no
C(7) C(8) 1.47(1) yes
C(7) H(5) 0.961 no
C(7) H(6) 0.955 no
C(8) H(7) 0.955 no
C(8) H(8) 0.973 no
C(9) H(9) 0.942 no
C(9) H(10) 0.976 no
C(9) H(11) 0.945 no
C(10) H(12) 0.952 no
C(10) H(13) 0.987 no
C(10) H(14) 0.935 no
C(11) H(15) 0.943 no
C(11) H(16) 0.970 no
C(11) H(17) 0.956 no
C(12) H(18) 0.958 no
C(12) H(19) 0.948 no
C(12) H(20) 0.968 no
C(13) H(21) 0.988 no
C(13) H(22) 0.940 no
C(13) H(23) 0.988 no
C(14) H(24) 0.958 no
C(14) H(25) 0.977 no
C(14) H(26) 0.945 no
C(15) H(27) 0.953 no
C(15) H(28) 0.968 no
C(15) H(29) 0.954 no
C(16) H(30) 0.958 no
C(16) H(31) 0.957 no
C(16) H(32) 0.945 no
C(17) H(33) 0.967 no
C(17) H(34) 0.957 no
C(17) H(35) 0.938 no
C(18) H(36) 0.983 no
C(18) H(37) 0.947 no
C(18) H(38) 0.967 no
C(19) H(39) 0.959 no
C(19) H(40) 0.964 no
C(19) H(41) 0.968 no
C(20) H(42) 0.961 no
C(20) H(43) 0.977 no
C(20) H(44) 0.922 no
C(21) H(45) 0.971 no
C(21) H(46) 0.981 no
C(21) H(47) 0.940 no
C(22) H(48) 0.955 no
C(22) H(49) 0.963 no
C(22) H(50) 0.970 no
C(23) H(51) 0.979 no
C(23) H(52) 0.963 no
C(23) H(53) 0.947 no
C(24) H(54) 0.958 no
C(24) H(55) 0.989 no
C(24) H(56) 0.931 no
C(25) H(57) 0.956 no
C(25) H(58) 0.925 no
C(25) H(59) 0.976 no
C(26) H(60) 0.965 no
C(26) H(61) 0.968 no
C(26) H(62) 0.918 no
C(27) H(63) 0.974 no
C(27) H(64) 0.955 no
C(27) H(65) 0.955 no
C(28) H(66) 0.966 no
C(28) H(67) 0.946 no
C(28) H(68) 0.980 no
C(29) H(69) 0.959 no
C(29) H(70) 0.964 no
C(29) H(71) 0.997 no
C(30) H(72) 0.952 no
C(30) H(73) 0.942 no
C(30) H(74) 0.955 no
C(31) H(75) 0.953 no
C(31) H(76) 0.942 no
C(31) H(77) 0.975 no
C(32) H(78) 0.957 no
C(32) H(79) 0.957 no
C(32) H(80) 0.943 no

loop_
_geom_torsion_atom_site_label_1
_geom_torsion_atom_site_label_2
_geom_torsion_atom_site_label_3
_geom_torsion_atom_site_label_4
_geom_torsion
_geom_torsion_publ_flag
Ge(1) Ge(2) Ge(3) C(3) -68.8(4) yes
Ge(1) Ge(2) Ge(3) C(4) 158.6(3) yes
Ge(1) C(1) Si(1) C(9) 80.5(6) yes
Ge(1) C(1) Si(1) C(10) -163.5(4) yes
Ge(1) C(1) Si(1) C(11) -41.4(5) yes
Ge(1) C(1) Si(2) C(12) -43.2(6) yes
Ge(1) C(1) Si(2) C(13) -160.2(5) yes
Ge(1) C(1) Si(2) C(14) 77.2(5) yes
Ge(1) C(1) C(5) C(6) -34.8(7) yes
Ge(1) C(2) Si(3) C(15) -175.1(5) yes
Ge(1) C(2) Si(3) C(16) 68.2(6) yes
Ge(1) C(2) Si(3) C(17) -53.7(7) yes
Ge(1) C(2) Si(4) C(18) 89.1(5) yes
Ge(1) C(2) Si(4) C(19) -30.4(6) yes
Ge(1) C(2) Si(4) C(20) -147.8(5) yes
Ge(1) C(2) C(6) C(5) -31.9(8) yes
Ge(2) Ge(1) C(1) Si(1) 117.8(3) yes
Ge(2) Ge(1) C(1) Si(2) -9.4(6) yes
Ge(2) Ge(1) C(1) C(5) -125.1(4) yes
Ge(2) Ge(1) C(2) Si(3) 40.5(5) yes
Ge(2) Ge(1) C(2) Si(4) -85.7(3) yes
Ge(2) Ge(1) C(2) C(6) 158.4(4) yes
Ge(2) Ge(3) C(3) Si(5) -10.3(6) yes
Ge(2) Ge(3) C(3) Si(6) 116.5(3) yes
Ge(2) Ge(3) C(3) C(8) -124.0(4) yes
Ge(2) Ge(3) C(4) Si(7) -84.7(4) yes
Ge(2) Ge(3) C(4) Si(8) 41.4(6) yes
Ge(2) Ge(3) C(4) C(7) 160.1(4) yes
Ge(3) Ge(2) Ge(1) C(1) -68.0(3) yes
Ge(3) Ge(2) Ge(1) C(2) 158.7(3) yes
Ge(3) C(3) Si(5) C(21) 77.4(5) yes
Ge(3) C(3) Si(5) C(22) -42.3(5) yes
Ge(3) C(3) Si(5) C(23) -159.1(4) yes
Ge(3) C(3) Si(6) C(24) -40.9(5) yes
Ge(3) C(3) Si(6) C(25) -161.4(4) yes
Ge(3) C(3) Si(6) C(26) 82.3(6) yes
Ge(3) C(3) C(8) C(7) -37.0(7) yes
Ge(3) C(4) Si(7) C(27) -149.6(5) yes
Ge(3) C(4) Si(7) C(28) -32.9(6) yes
Ge(3) C(4) Si(7) C(29) 86.8(5) yes
Ge(3) C(4) Si(8) C(30) -48.8(7) yes
Ge(3) C(4) Si(8) C(31) 74.8(6) yes
Ge(3) C(4) Si(8) C(32) -170.5(5) yes
Ge(3) C(4) C(7) C(8) -35.1(8) yes
Si(1) C(1) Ge(1) C(2) -103.7(4) yes
Si(1) C(1) Si(2) C(12) -170.4(5) yes
Si(1) C(1) Si(2) C(13) 72.6(6) yes
Si(1) C(1) Si(2) C(14) -50.0(6) yes
Si(1) C(1) C(5) C(6) 84.1(7) yes
Si(2) C(1) Ge(1) C(2) 129.1(4) yes
Si(2) C(1) Si(1) C(9) -153.2(5) yes
Si(2) C(1) Si(1) C(10) -37.1(6) yes
Si(2) C(1) Si(1) C(11) 85.0(6) yes
Si(2) C(1) C(5) C(6) -151.6(6) yes
Si(3) C(2) Ge(1) C(1) -109.6(5) yes
Si(3) C(2) Si(4) C(18) -40.0(6) yes
Si(3) C(2) Si(4) C(19) -159.4(5) yes
Si(3) C(2) Si(4) C(20) 83.1(6) yes
Si(3) C(2) C(6) C(5) 91.4(8) yes
Si(4) C(2) Ge(1) C(1) 124.1(4) yes
Si(4) C(2) Si(3) C(15) -51.7(6) yes
Si(4) C(2) Si(3) C(16) -168.4(4) yes
Si(4) C(2) Si(3) C(17) 69.7(6) yes
Si(4) C(2) C(6) C(5) -144.0(7) yes
Si(5) C(3) Ge(3) C(4) 127.3(4) yes
Si(5) C(3) Si(6) C(24) 84.9(6) yes
Si(5) C(3) Si(6) C(25) -35.6(6) yes
Si(5) C(3) Si(6) C(26) -151.8(5) yes
Si(5) C(3) C(8) C(7) -152.2(6) yes
Si(6) C(3) Ge(3) C(4) -105.9(4) yes
Si(6) C(3) Si(5) C(21) -50.5(6) yes
Si(6) C(3) Si(5) C(22) -170.2(4) yes
Si(6) C(3) Si(5) C(23) 73.0(6) yes
Si(6) C(3) C(8) C(7) 84.2(7) yes
Si(7) C(4) Ge(3) C(3) 125.0(4) yes
Si(7) C(4) Si(8) C(30) 74.4(5) yes
Si(7) C(4) Si(8) C(31) -162.1(4) yes
Si(7) C(4) Si(8) C(32) -47.4(6) yes
Si(7) C(4) C(7) C(8) -146.1(6) yes
Si(8) C(4) Ge(3) C(3) -109.0(5) yes
Si(8) C(4) Si(7) C(27) 80.7(6) yes
Si(8) C(4) Si(7) C(28) -162.6(5) yes
Si(8) C(4) Si(7) C(29) -42.9(6) yes
Si(8) C(4) C(7) C(8) 89.2(7) yes
C(1) Ge(1) C(2) C(6) 8.3(5) yes
C(1) C(5) C(6) C(2) 48.2(10) yes
C(2) Ge(1) C(1) C(5) 13.4(5) yes
C(3) Ge(3) C(4) C(7) 9.8(6) yes
C(3) C(8) C(7) C(4) 52.0(9) yes
C(4) Ge(3) C(3) C(8) 13.7(5) yes
C(5) C(1) Si(1) C(9) -30.6(8) yes
C(5) C(1) Si(1) C(10) 85.4(7) yes
C(5) C(1) Si(1) C(11) -152.5(6) yes
C(5) C(1) Si(2) C(12) 66.6(7) yes
C(5) C(1) Si(2) C(13) -50.4(7) yes
C(5) C(1) Si(2) C(14) -173.0(6) yes
C(6) C(2) Si(3) C(15) 72.4(7) yes
C(6) C(2) Si(3) C(16) -44.3(6) yes
C(6) C(2) Si(3) C(17) -166.2(6) yes
C(6) C(2) Si(4) C(18) -163.1(6) yes
C(6) C(2) Si(4) C(19) 77.4(7) yes
C(6) C(2) Si(4) C(20) -40.0(7) yes
C(7) C(4) Si(7) C(27) -43.0(8) yes
C(7) C(4) Si(7) C(28) 73.6(7) yes
C(7) C(4) Si(7) C(29) -166.7(6) yes
C(7) C(4) Si(8) C(30) -161.3(5) yes
C(7) C(4) Si(8) C(31) -37.7(6) yes
C(7) C(4) Si(8) C(32) 76.9(6) yes
C(8) C(3) Si(5) C(21) -173.9(6) yes
C(8) C(3) Si(5) C(22) 66.3(6) yes
C(8) C(3) Si(5) C(23) -50.4(7) yes
C(8) C(3) Si(6) C(24) -153.8(6) yes
C(8) C(3) Si(6) C(25) 85.7(7) yes
C(8) C(3) Si(6) C(26) -30.6(8) yes
C(8) C(3) Si(6) C(26) -30.6(8) yes

loop_
_cod_related_entry_id
_cod_related_entry_database
_cod_related_entry_code
1 ChemSpider 30659587
